data_7155061
loop_
_publ_author_name
'Sontakke, Vyankat A.'
'Lawande, Pravin P.'
'Kate, Anup N.'
'Khan, Ayesha'
'Joshi, Rakesh'
'Kumbhar, Anupa A.'
'Shinde, Vaishali S.'

_publ_section_title
;
 Antiproliferative activity of bicyclic benzimidazole nucleosides:
 synthesis, DNA-binding and cell cycle analysis.
;
_journal_issue 17
_journal_name_full 'Organic &amp; biomolecular chemistry'
_journal_page_first 4136
_journal_page_last 4145
_journal_paper_doi 10.1039/c6ob00527f
_journal_volume 14
_journal_year 2016
_chemical_compound_source NA
_chemical_formula_moiety NA
_chemical_formula_sum 'C16 H18 N2 O3'
_chemical_formula_weight 286.32
_chemical_melting_point 463.1(10)
_chemical_name_common NA
_chemical_name_systematic 'Benzimidazole nucleosides'
_space_group_crystal_system orthorhombic
_space_group_IT_number 19
_space_group_name_Hall 'P 2ac 2ab'
_space_group_name_H-M_alt 'P 21 21 21'
_symmetry_space_group_name_Hall 'P 2ac 2ab'
_symmetry_space_group_name_H-M 'P 21 21 21'
_atom_sites_solution_hydrogens mixed
_audit_creation_method SHELXL-2014/6
_audit_update_record
;
2016-03-08 deposited with the CCDC.
2016-04-05 downloaded from the CCDC.
;
_cell_angle_alpha 90
_cell_angle_beta 90
_cell_angle_gamma 90
_cell_formula_units_Z 4
_cell_length_a 5.7178(3)
_cell_length_b 10.4187(5)
_cell_length_c 24.9522(11)
_cell_measurement_temperature 298(2)
_cell_volume 1486.45(12)
_computing_structure_refinement 'SHELXL-2014/6 (Sheldrick, 2014)'
_diffrn_ambient_temperature 298(2)
_diffrn_measured_fraction_theta_full 0.957
_diffrn_measured_fraction_theta_max 0.957
_diffrn_radiation_type MoK\a
_diffrn_radiation_wavelength 0.71073
_diffrn_reflns_av_R_equivalents 0.0285
_diffrn_reflns_av_unetI/netI 0.0273
_diffrn_reflns_Laue_measured_fraction_full 0.957
_diffrn_reflns_Laue_measured_fraction_max 0.957
_diffrn_reflns_limit_h_max 6
_diffrn_reflns_limit_h_min -4
_diffrn_reflns_limit_k_max 12
_diffrn_reflns_limit_k_min -12
_diffrn_reflns_limit_l_max 29
_diffrn_reflns_limit_l_min -22
_diffrn_reflns_number 9079
_diffrn_reflns_point_group_measured_fraction_full 0.961
_diffrn_reflns_point_group_measured_fraction_max 0.960
_diffrn_reflns_theta_full 25.242
_diffrn_reflns_theta_max 25.493
_diffrn_reflns_theta_min 2.118
_exptl_absorpt_coefficient_mu 0.089
_exptl_crystal_colour NA
_exptl_crystal_density_diffrn 1.279
_exptl_crystal_description NA
_exptl_crystal_F_000 608
_refine_diff_density_max 0.511
_refine_diff_density_min -0.398
_refine_diff_density_rms 0.123
_refine_ls_abs_structure_details
;
 Flack x determined using 851 quotients [(I+)-(I-)]/[(I+)+(I-)]
 (Parsons, Flack and Wagner, Acta Cryst. B69 (2013) 249-259).
;
_refine_ls_abs_structure_Flack 0.5(5)
_refine_ls_extinction_method none
_refine_ls_goodness_of_fit_ref 1.220
_refine_ls_hydrogen_treatment mixed
_refine_ls_matrix_type full
_refine_ls_number_parameters 200
_refine_ls_number_reflns 2656
_refine_ls_number_restraints 4
_refine_ls_restrained_S_all 1.237
_refine_ls_R_factor_all 0.0742
_refine_ls_R_factor_gt 0.0580
_refine_ls_shift/su_max 0.004
_refine_ls_shift/su_mean 0.000
_refine_ls_structure_factor_coef Fsqd
_refine_ls_weighting_details 'w=1/[\s^2^(Fo^2^)+(0.1401P)^2^] where P=(Fo^2^+2Fc^2^)/3'
_refine_ls_weighting_scheme calc
_refine_ls_wR_factor_gt 0.1795
_refine_ls_wR_factor_ref 0.2029
_reflns_Friedel_coverage 0.697
_reflns_Friedel_fraction_full 0.965
_reflns_Friedel_fraction_max 0.965
_reflns_number_gt 2257
_reflns_number_total 2656
_reflns_threshold_expression 'I > 2\s(I)'
_cod_data_source_file c6ob00527f2.cif
_cod_data_source_block BSDprelim
_cod_depositor_comments
;
The following automatic conversions were performed:

'_chemical_melting_point' value '189-191 oC' was changed to
'463.1(10)' - it was converted from degrees Celsius(C) to Kelvins(K),
the average value was taken and precision was estimated.

Automatic conversion script
Id: cif_fix_values 4268 2015-11-12 08:31:59Z antanas 

 Adding full bibliography for 7155061--7155062.cif.
;
_cod_database_code 7155061
_shelx_space_group_comment
;
The symmetry employed for this shelxl refinement is uniquely defined
by the following loop, which should always be used as a source of
symmetry information in preference to the above space-group names.
They are only intended as comments.
;
_shelxl_version_number 2014/6

loop_
_space_group_symop_operation_xyz
'x, y, z'
'-x+1/2, -y, z+1/2'
'-x, y+1/2, -z+1/2'
'x+1/2, -y+1/2, -z'

loop_
_atom_site_label
_atom_site_type_symbol
_atom_site_fract_x
_atom_site_fract_y
_atom_site_fract_z
_atom_site_U_iso_or_equiv
_atom_site_adp_type
_atom_site_occupancy
_atom_site_site_symmetry_order
_atom_site_calc_flag
_atom_site_refinement_flags_posn
_atom_site_refinement_flags_adp
N2 N 0.2481(6) 0.4086(3) 0.75715(14) 0.0402(8) Uani 1 1 d . .
N1 N -0.0660(6) 0.3018(3) 0.72938(17) 0.0526(10) Uani 1 1 d . .
C1 C 0.0844(7) 0.3180(4) 0.76840(18) 0.0469(10) Uani 1 1 d . .
H1 H 0.0796 0.2723 0.8004 0.056 Uiso 1 1 calc R U
C3 C 0.2021(7) 0.4545(4) 0.70675(18) 0.0457(10) Uani 1 1 d . .
C2 C 0.0011(8) 0.3885(4) 0.68944(19) 0.0518(11) Uani 1 1 d . .
C4 C 0.3138(10) 0.5459(4) 0.6744(2) 0.0615(13) Uani 1 1 d . .
H4 H 0.4453 0.5906 0.6859 0.074 Uiso 1 1 calc R U
C7 C -0.0929(10) 0.4152(5) 0.6385(2) 0.0693(15) Uani 1 1 d . .
H7 H -0.2284 0.3746 0.6268 0.083 Uiso 1 1 calc R U
C6 C 0.0190(15) 0.5017(5) 0.6069(2) 0.086(2) Uani 1 1 d . .
H6 H -0.0391 0.5182 0.5727 0.103 Uiso 1 1 calc R U
C5 C 0.2159(14) 0.5656(5) 0.6239(2) 0.0806(18) Uani 1 1 d . .
H5 H 0.2863 0.6242 0.6009 0.097 Uiso 1 1 calc R U
O1 O 0.4857(6) 0.3491(2) 0.82829(13) 0.0531(8) Uani 1 1 d . .
C9 C 0.4379(6) 0.5706(3) 0.81872(17) 0.0403(9) Uani 1 1 d . .
H9 H 0.2850 0.5792 0.8361 0.048 Uiso 1 1 calc R U
C8 C 0.4538(6) 0.4426(3) 0.78831(17) 0.0414(9) Uani 1 1 d . .
C10 C 0.6297(7) 0.5494(3) 0.86056(17) 0.0427(9) Uani 1 1 d . .
C11 C 0.5908(9) 0.4066(4) 0.87494(18) 0.0533(11) Uani 1 1 d . .
H11 H 0.7451 0.3673 0.8798 0.064 Uiso 1 1 calc R U
O2 O 0.4849(5) 0.6775(2) 0.78691(13) 0.0469(8) Uani 1 1 d D .
H22 H 0.378(8) 0.688(5) 0.7641(18) 0.070 Uiso 1 1 d D U
O3 O 0.8510(5) 0.5544(3) 0.83340(13) 0.0472(7) Uani 1 1 d D .
H33 H 0.860(13) 0.533(6) 0.8021(12) 0.071 Uiso 1 1 d D U
C12 C 0.6302(9) 0.6463(4) 0.90635(19) 0.0580(12) Uani 1 1 d . .
H12A H 0.6279 0.7324 0.8915 0.070 Uiso 1 1 calc R U
H12B H 0.4893 0.6352 0.9275 0.070 Uiso 1 1 calc R U
C13 C 0.8397(12) 0.6325(6) 0.9422(2) 0.0790(17) Uani 1 1 d D .
H13 H 0.9857 0.6279 0.9259 0.095 Uiso 1 1 calc R U
C14 C 0.8335(17) 0.6263(7) 0.9951(3) 0.108(3) Uani 1 1 d D .
H14A H 0.6910 0.6305 1.0130 0.129 Uiso 1 1 calc R U
H14B H 0.9717 0.6177 1.0145 0.129 Uiso 1 1 calc R U
C15 C 0.4595(16) 0.3836(6) 0.9227(3) 0.117(3) Uani 1 1 d D .
H15 H 0.5196 0.4200 0.9538 0.140 Uiso 1 1 calc R U
C16 C 0.2645(18) 0.3177(10) 0.9284(5) 0.168(5) Uani 1 1 d D .
H16A H 0.1954 0.2789 0.8988 0.201 Uiso 1 1 calc R U
H16B H 0.1959 0.3100 0.9621 0.201 Uiso 1 1 calc R U
H8 H 0.598(8) 0.455(4) 0.7598(17) 0.042(10) Uiso 1 1 d . .

loop_
_atom_site_aniso_label
_atom_site_aniso_U_11
_atom_site_aniso_U_22
_atom_site_aniso_U_33
_atom_site_aniso_U_23
_atom_site_aniso_U_13
_atom_site_aniso_U_12
N2 0.0343(16) 0.0357(14) 0.051(2) -0.0077(13) 0.0000(14) 0.0000(12)
N1 0.0368(18) 0.0506(19) 0.070(3) -0.0107(17) 0.0012(18) -0.0084(15)
C1 0.043(2) 0.045(2) 0.053(3) -0.0127(17) 0.005(2) -0.0085(17)
C3 0.042(2) 0.0348(17) 0.060(3) -0.0063(17) -0.0024(19) 0.0006(15)
C2 0.042(2) 0.0434(19) 0.070(3) -0.0173(19) -0.006(2) 0.0026(17)
C4 0.068(3) 0.046(2) 0.071(3) -0.003(2) -0.008(3) -0.011(2)
C7 0.064(3) 0.059(3) 0.084(4) -0.010(2) -0.026(3) -0.003(2)
C6 0.124(6) 0.063(3) 0.071(4) 0.006(3) -0.042(4) -0.007(3)
C5 0.108(5) 0.061(3) 0.073(4) 0.012(2) -0.014(3) -0.019(3)
O1 0.0573(18) 0.0330(12) 0.069(2) 0.0007(12) -0.0096(16) 0.0017(12)
C9 0.0263(17) 0.0336(16) 0.061(3) -0.0074(15) 0.0013(16) 0.0015(13)
C8 0.0326(18) 0.0324(17) 0.059(3) -0.0073(16) -0.0025(18) 0.0031(14)
C10 0.0337(19) 0.0375(17) 0.057(3) -0.0015(16) -0.0017(18) 0.0017(15)
C11 0.062(3) 0.042(2) 0.056(3) 0.0038(18) -0.002(2) -0.0014(19)
O2 0.0350(14) 0.0367(13) 0.069(2) 0.0036(12) -0.0103(14) -0.0011(11)
O3 0.0295(13) 0.0556(16) 0.0567(19) -0.0045(14) -0.0032(13) 0.0041(12)
C12 0.062(3) 0.051(2) 0.061(3) -0.010(2) -0.001(2) 0.003(2)
C13 0.079(4) 0.084(4) 0.073(4) -0.015(3) -0.008(3) -0.007(3)
C14 0.132(6) 0.100(5) 0.091(6) 0.002(4) -0.026(5) -0.028(5)
C15 0.184(9) 0.061(3) 0.106(5) -0.001(3) 0.059(6) -0.033(5)
C16 0.160(10) 0.130(8) 0.213(11) 0.035(8) 0.094(10) -0.019(8)

loop_
_atom_type_symbol
_atom_type_description
_atom_type_scat_dispersion_real
_atom_type_scat_dispersion_imag
_atom_type_scat_source
C C 0.0033 0.0016 'International Tables Vol C Tables 4.2.6.8 and 6.1.1.4'
H H 0.0000 0.0000 'International Tables Vol C Tables 4.2.6.8 and 6.1.1.4'
N N 0.0061 0.0033 'International Tables Vol C Tables 4.2.6.8 and 6.1.1.4'
O O 0.0106 0.0060 'International Tables Vol C Tables 4.2.6.8 and 6.1.1.4'

loop_
_geom_angle_atom_site_label_1
_geom_angle_atom_site_label_2
_geom_angle_atom_site_label_3
_geom_angle
C1 N2 C3 107.4(4)
C1 N2 C8 128.0(4)
C3 N2 C8 124.1(3)
C1 N1 C2 105.4(3)
N1 C1 N2 112.8(4)
N2 C3 C4 132.7(4)
N2 C3 C2 105.6(4)
C4 C3 C2 121.8(4)
N1 C2 C3 108.7(4)
N1 C2 C7 131.8(4)
C3 C2 C7 119.5(5)
C5 C4 C3 115.9(5)
C6 C7 C2 118.4(5)
C7 C6 C5 121.8(6)
C6 C5 C4 122.5(6)
C8 O1 C11 109.9(3)
O2 C9 C10 111.4(3)
O2 C9 C8 113.6(4)
C10 C9 C8 99.8(3)
O1 C8 N2 108.4(3)
O1 C8 C9 105.0(3)
N2 C8 C9 115.3(3)
O3 C10 C12 109.1(3)
O3 C10 C9 107.7(3)
C12 C10 C9 114.7(3)
O3 C10 C11 105.7(3)
C12 C10 C11 117.6(4)
C9 C10 C11 101.2(3)
C15 C11 O1 112.7(5)
C15 C11 C10 115.5(4)
O1 C11 C10 105.8(3)
C13 C12 C10 112.6(4)
C14 C13 C12 125.3(7)
C16 C15 C11 128.5(9)

loop_
_geom_bond_atom_site_label_1
_geom_bond_atom_site_label_2
_geom_bond_distance
N2 C1 1.358(5)
N2 C3 1.371(6)
N2 C8 1.454(5)
N1 C1 1.310(5)
N1 C2 1.399(6)
C3 C4 1.403(7)
C3 C2 1.407(6)
C2 C7 1.408(7)
C4 C5 1.392(8)
C7 C6 1.358(9)
C6 C5 1.376(10)
O1 C8 1.406(5)
O1 C11 1.440(5)
C9 O2 1.394(5)
C9 C10 1.530(5)
C9 C8 1.537(5)
C10 O3 1.437(5)
C10 C12 1.525(6)
C10 C11 1.547(5)
C11 C15 1.428(8)
C12 C13 1.503(8)
C13 C14 1.321(6)
C15 C16 1.317(6)

loop_
_geom_hbond_atom_site_label_D
_geom_hbond_atom_site_label_H
_geom_hbond_atom_site_label_A
_geom_hbond_distance_DH
_geom_hbond_distance_HA
_geom_hbond_distance_DA
_geom_hbond_angle_DHA
_geom_hbond_site_symmetry_A
C9 H9 O3 0.98 2.50 3.380(4) 149.9 1_455
C9 H9 O3 0.98 2.50 3.380(4) 149.9 1_455
O2 H22 N1 0.84(3) 2.15(5) 2.753(4) 129(5) 3_556
C8 H8 N1 1.10(4) 2.61(4) 3.443(5) 132(3) 1_655
C9 H9 O3 0.98 2.50 3.380(4) 149.9 1_455
O2 H22 N1 0.84(3) 2.15(5) 2.753(4) 129(5) 3_556
C8 H8 N1 1.10(4) 2.61(4) 3.443(5) 132(3) 1_655
